data_7123107
loop_
_publ_author_name
'Shi, Xiaodong'
'Lai, Qi'
'Liu, Qing'
'Zhao, Kai'
'Shan, Chuan'
'Wojtas, Lukasz'
'Zheng, Qing-Chuan'
'Song, Zhiguang'

_publ_section_title
;
 Rational design and synthesis of yellow-light emitting triazole
 fluorophores with AIE and mechanochromic properties
;
_journal_name_full 'Chemical Communications'
_journal_paper_doi 10.1039/C9CC00262F
_journal_year 2019
_chemical_absolute_configuration ad
_chemical_formula_moiety 'C33 H19 F5 N4 O'
_chemical_formula_sum 'C33 H19 F5 N4 O'
_chemical_formula_weight 582.52
_space_group_crystal_system monoclinic
_space_group_IT_number 4
_space_group_name_Hall 'P 2yb'
_space_group_name_H-M_alt 'P 1 21 1'
_symmetry_space_group_name_Hall 'P 2yb'
_symmetry_space_group_name_H-M 'P 1 21 1'
_atom_sites_solution_hydrogens geom
_audit_creation_date 2018-12-27
_audit_creation_method
;
Olex2 1.2
(compiled 2018.05.29 svn.r3508 for OlexSys, GUI svn.r5506)
;
_audit_update_record
;
2019-01-02 deposited with the CCDC.    2019-03-07 downloaded from the CCDC.
;
_cell_angle_alpha 90
_cell_angle_beta 105.2450(10)
_cell_angle_gamma 90
_cell_formula_units_Z 2
_cell_length_a 9.4579(2)
_cell_length_b 8.3826(2)
_cell_length_c 16.9770(4)
_cell_measurement_reflns_used 9565
_cell_measurement_temperature 100(2)
_cell_measurement_theta_max 79.82
_cell_measurement_theta_min 4.85
_cell_volume 1298.60(5)
_computing_cell_refinement 'SAINT V8.38A (?, 2016)'
_computing_data_reduction 'SAINT V8.38A (?, 2016)'
_computing_molecular_graphics 'Olex2 (Dolomanov et al., 2009)'
_computing_publication_material 'Olex2 (Dolomanov et al., 2009)'
_computing_structure_refinement 'XL (Sheldrick, 2008)'
_diffrn_ambient_temperature 100.0
_diffrn_measured_fraction_theta_full 0.994
_diffrn_measured_fraction_theta_max 0.978
_diffrn_measurement_device_type 'Bruker Venture Photon II CPAD'
_diffrn_measurement_method 'omega scans'
_diffrn_radiation_monochromator mirrors
_diffrn_radiation_type CuK\a
_diffrn_radiation_wavelength 1.54178
_diffrn_reflns_av_R_equivalents 0.0269
_diffrn_reflns_av_unetI/netI 0.0186
_diffrn_reflns_Laue_measured_fraction_full 0.994
_diffrn_reflns_Laue_measured_fraction_max 0.978
_diffrn_reflns_limit_h_max 12
_diffrn_reflns_limit_h_min -12
_diffrn_reflns_limit_k_max 10
_diffrn_reflns_limit_k_min -10
_diffrn_reflns_limit_l_max 21
_diffrn_reflns_limit_l_min -21
_diffrn_reflns_number 32608
_diffrn_reflns_point_group_measured_fraction_full 0.992
_diffrn_reflns_point_group_measured_fraction_max 0.971
_diffrn_reflns_theta_full 67.679
_diffrn_reflns_theta_max 79.947
_diffrn_reflns_theta_min 2.698
_diffrn_source 'INCOATEC Imus micro-focus source'
_diffrn_standards_number 0
_exptl_absorpt_coefficient_mu 0.996
_exptl_absorpt_correction_T_max 1.0000
_exptl_absorpt_correction_T_min 0.9087
_exptl_absorpt_correction_type multi-scan
_exptl_absorpt_process_details
;
SADABS-2016/2 (Bruker,2016/2) was used for absorption correction.
wR2(int) was 0.0705 before and 0.0471 after correction.
The Ratio of minimum to maximum transmission is 0.9087.
The \l/2 correction factor is Not present.
;
_exptl_crystal_density_diffrn 1.490
_exptl_crystal_description block
_exptl_crystal_F_000 596
_exptl_crystal_size_max 0.18
_exptl_crystal_size_mid 0.13
_exptl_crystal_size_min 0.1
_refine_diff_density_max 0.221
_refine_diff_density_min -0.156
_refine_diff_density_rms 0.034
_refine_ls_abs_structure_details
;
 Flack x determined using 2480 quotients [(I+)-(I-)]/[(I+)+(I-)]
 (Parsons, Flack and Wagner, Acta Cryst. B69 (2013) 249-259).
;
_refine_ls_abs_structure_Flack 0.045(19)
_refine_ls_extinction_coef 0.0025(3)
_refine_ls_extinction_expression Fc^*^=kFc[1+0.001xFc^2^\l^3^/sin(2\q)]^-1/4^
_refine_ls_extinction_method 'SHELXL-2018/3 (Sheldrick 2018)'
_refine_ls_goodness_of_fit_ref 1.060
_refine_ls_hydrogen_treatment constr
_refine_ls_matrix_type full
_refine_ls_number_parameters 389
_refine_ls_number_reflns 5496
_refine_ls_number_restraints 1
_refine_ls_restrained_S_all 1.060
_refine_ls_R_factor_all 0.0236
_refine_ls_R_factor_gt 0.0234
_refine_ls_shift/su_max 0.000
_refine_ls_shift/su_mean 0.000
_refine_ls_structure_factor_coef Fsqd
_refine_ls_weighting_details 'w=1/[\s^2^(Fo^2^)+(0.0306P)^2^+0.2794P] where P=(Fo^2^+2Fc^2^)/3'
_refine_ls_weighting_scheme calc
_refine_ls_wR_factor_gt 0.0604
_refine_ls_wR_factor_ref 0.0607
_reflns_Friedel_coverage 0.856
_reflns_Friedel_fraction_full 0.990
_reflns_Friedel_fraction_max 0.962
_reflns_number_gt 5450
_reflns_number_total 5496
_reflns_threshold_expression 'I > 2\s(I)'
_cod_data_source_file c9cc00262f2.cif
_cod_data_source_block ql_1105_q
_cod_database_code 7123107
_shelx_shelxl_version_number 2018/3
_shelx_space_group_comment
;
The symmetry employed for this shelxl refinement is uniquely defined
by the following loop, which should always be used as a source of
symmetry information in preference to the above space-group names.
They are only intended as comments.
;
_shelx_estimated_absorpt_t_max 0.907
_shelx_estimated_absorpt_t_min 0.841
_olex2_refinement_description
;
1. Fixed Uiso
 At 1.2 times of:
  All C(H) groups
2.a Aromatic/amide H refined with riding coordinates:
 C26(H26), C25(H25), C28(H28), C29(H29), C36(H36), C1(H1), C5(H5), C32(H32),
 C38(H38), C41(H41), C4(H4), C42(H42), C33(H33), C2(H2), C39(H39), C3(H3),
 C35(H35), C34(H34), C40(H40)
;
_olex2_submission_special_instructions 'No special instructions were received'

loop_
_space_group_symop_operation_xyz
'x, y, z'
'-x, y+1/2, -z'

loop_
_atom_site_label
_atom_site_type_symbol
_atom_site_fract_x
_atom_site_fract_y
_atom_site_fract_z
_atom_site_U_iso_or_equiv
_atom_site_adp_type
_atom_site_occupancy
_atom_site_site_symmetry_order
_atom_site_calc_flag
_atom_site_refinement_flags_posn
F16 F 0.35970(10) 0.65080(12) 0.31517(6) 0.0185(2) Uani 1 1 d .
F20 F 0.68342(11) 0.26918(12) 0.47143(6) 0.0203(2) Uani 1 1 d .
F17 F 0.52727(12) 0.66268(13) 0.20834(6) 0.0237(2) Uani 1 1 d .
F18 F 0.77237(12) 0.48195(14) 0.23403(6) 0.0249(2) Uani 1 1 d .
F19 F 0.85006(11) 0.28609(13) 0.36505(7) 0.0249(2) Uani 1 1 d .
O10 O 0.28136(12) 0.43566(15) 0.41745(7) 0.0176(2) Uani 1 1 d .
N22 N 0.60327(14) 0.50482(17) 0.65481(8) 0.0142(3) Uani 1 1 d .
N23 N 0.48048(14) 0.45188(17) 0.67153(8) 0.0150(3) Uani 1 1 d .
N21 N 0.60164(15) 0.50624(17) 0.57659(8) 0.0146(3) Uani 1 1 d .
N30 N 1.07940(14) 0.65966(18) 0.92099(8) 0.0163(3) Uani 1 1 d .
C26 C 0.94956(17) 0.68970(19) 0.77673(10) 0.0160(3) Uani 1 1 d .
H26 H 1.021161 0.764484 0.770278 0.019 Uiso 1 1 calc R
C27 C 0.96320(17) 0.61848(19) 0.85312(10) 0.0139(3) Uani 1 1 d .
C8 C 0.46741(16) 0.45021(19) 0.53933(9) 0.0141(3) Uani 1 1 d .
C6 C 0.24552(17) 0.3477(2) 0.59514(10) 0.0150(3) Uani 1 1 d .
C11 C 0.47920(18) 0.5582(2) 0.32836(10) 0.0156(3) Uani 1 1 d .
C7 C 0.39132(17) 0.41547(19) 0.59873(10) 0.0142(3) Uani 1 1 d .
C9 C 0.41193(17) 0.44632(18) 0.44987(10) 0.0138(3) Uani 1 1 d .
C25 C 0.83267(18) 0.6525(2) 0.71020(10) 0.0156(3) Uani 1 1 d .
H25 H 0.824486 0.700676 0.658554 0.019 Uiso 1 1 calc R
C28 C 0.85869(17) 0.50507(19) 0.86058(9) 0.0145(3) Uani 1 1 d .
H28 H 0.868552 0.452655 0.911352 0.017 Uiso 1 1 calc R
C37 C 1.06381(17) 0.64058(19) 1.00163(9) 0.0145(3) Uani 1 1 d .
C24 C 0.72807(17) 0.54352(19) 0.72056(10) 0.0140(3) Uani 1 1 d .
C31 C 1.22176(17) 0.6907(2) 0.91080(9) 0.0154(3) Uani 1 1 d .
C29 C 0.74149(17) 0.46832(19) 0.79518(10) 0.0149(3) Uani 1 1 d .
H29 H 0.670585 0.392234 0.801152 0.018 Uiso 1 1 calc R
C12 C 0.56410(19) 0.5669(2) 0.27322(10) 0.0182(3) Uani 1 1 d .
C14 C 0.72911(19) 0.3748(2) 0.35332(11) 0.0184(3) Uani 1 1 d .
C13 C 0.68942(19) 0.4742(2) 0.28635(10) 0.0184(3) Uani 1 1 d .
C15 C 0.64299(18) 0.3692(2) 0.40800(10) 0.0159(3) Uani 1 1 d .
C10 C 0.51650(18) 0.46001(19) 0.39676(9) 0.0147(3) Uani 1 1 d .
C36 C 1.30515(19) 0.8157(2) 0.95313(11) 0.0202(3) Uani 1 1 d .
H36 H 1.266228 0.881642 0.987834 0.024 Uiso 1 1 calc R
C1 C 0.18189(18) 0.2290(2) 0.53930(10) 0.0176(3) Uani 1 1 d .
H1 H 0.228054 0.196592 0.498528 0.021 Uiso 1 1 calc R
C5 C 0.17521(18) 0.3961(2) 0.65413(11) 0.0184(3) Uani 1 1 d .
H5 H 0.217062 0.477842 0.691815 0.022 Uiso 1 1 calc R
C32 C 1.27931(19) 0.5953(2) 0.85961(10) 0.0198(3) Uani 1 1 d .
H32 H 1.223401 0.508993 0.831129 0.024 Uiso 1 1 calc R
C38 C 0.93584(18) 0.6891(2) 1.02103(10) 0.0176(3) Uani 1 1 d .
H38 H 0.859014 0.737513 0.980547 0.021 Uiso 1 1 calc R
C41 C 1.1599(2) 0.5496(2) 1.14037(11) 0.0217(4) Uani 1 1 d .
H41 H 1.236701 0.501828 1.181129 0.026 Uiso 1 1 calc R
C4 C 0.04436(19) 0.3248(2) 0.65773(11) 0.0225(4) Uani 1 1 d .
H4 H -0.002829 0.357834 0.697961 0.027 Uiso 1 1 calc R
C42 C 1.17657(18) 0.5714(2) 1.06218(10) 0.0179(3) Uani 1 1 d .
H42 H 1.264660 0.539163 1.049858 0.022 Uiso 1 1 calc R
C33 C 1.4185(2) 0.6260(2) 0.85005(11) 0.0243(4) Uani 1 1 d .
H33 H 1.456651 0.561621 0.814419 0.029 Uiso 1 1 calc R
C2 C 0.05122(19) 0.1584(2) 0.54335(11) 0.0221(3) Uani 1 1 d .
H2 H 0.008478 0.077365 0.505408 0.027 Uiso 1 1 calc R
C39 C 0.92070(19) 0.6665(2) 1.09963(11) 0.0220(3) Uani 1 1 d .
H39 H 0.833088 0.699086 1.112388 0.026 Uiso 1 1 calc R
C3 C -0.01759(18) 0.2056(2) 0.60268(12) 0.0242(4) Uani 1 1 d .
H3 H -0.106607 0.156323 0.605493 0.029 Uiso 1 1 calc R
C35 C 1.4455(2) 0.8442(3) 0.94473(12) 0.0257(4) Uani 1 1 d .
H35 H 1.503048 0.927865 0.974764 0.031 Uiso 1 1 calc R
C34 C 1.50151(19) 0.7503(3) 0.89238(11) 0.0259(4) Uani 1 1 d .
H34 H 1.596374 0.771326 0.885691 0.031 Uiso 1 1 calc R
C40 C 1.0325(2) 0.5968(2) 1.15958(10) 0.0229(4) Uani 1 1 d .
H40 H 1.021788 0.581668 1.213169 0.028 Uiso 1 1 calc R

loop_
_atom_site_aniso_label
_atom_site_aniso_U_11
_atom_site_aniso_U_22
_atom_site_aniso_U_33
_atom_site_aniso_U_23
_atom_site_aniso_U_13
_atom_site_aniso_U_12
F16 0.0166(4) 0.0222(5) 0.0165(4) 0.0029(4) 0.0039(4) 0.0044(4)
F20 0.0204(5) 0.0206(5) 0.0196(5) 0.0050(4) 0.0046(4) 0.0042(4)
F17 0.0290(5) 0.0280(5) 0.0155(4) 0.0063(4) 0.0084(4) 0.0031(4)
F18 0.0256(5) 0.0320(6) 0.0223(5) -0.0014(4) 0.0155(4) -0.0001(4)
F19 0.0205(5) 0.0274(6) 0.0289(5) 0.0007(4) 0.0102(4) 0.0087(4)
O10 0.0140(5) 0.0217(6) 0.0161(5) 0.0012(4) 0.0020(4) -0.0011(4)
N22 0.0118(6) 0.0186(7) 0.0117(6) 0.0001(5) 0.0024(5) -0.0026(5)
N23 0.0109(6) 0.0181(7) 0.0161(6) -0.0005(5) 0.0041(5) -0.0011(5)
N21 0.0140(6) 0.0171(6) 0.0121(6) 0.0001(5) 0.0026(5) -0.0002(5)
N30 0.0118(6) 0.0250(7) 0.0120(6) -0.0013(5) 0.0028(5) -0.0035(5)
C26 0.0134(7) 0.0188(8) 0.0157(7) 0.0006(6) 0.0040(6) -0.0030(6)
C27 0.0118(7) 0.0163(8) 0.0132(7) -0.0022(5) 0.0025(6) 0.0000(6)
C8 0.0125(7) 0.0155(7) 0.0141(7) 0.0003(6) 0.0032(6) 0.0002(6)
C6 0.0130(7) 0.0169(7) 0.0142(7) 0.0034(6) 0.0021(6) 0.0003(6)
C11 0.0147(7) 0.0173(7) 0.0143(7) -0.0023(6) 0.0030(6) 0.0002(6)
C7 0.0134(7) 0.0156(7) 0.0130(7) 0.0004(6) 0.0024(6) 0.0009(6)
C9 0.0144(7) 0.0126(7) 0.0143(7) 0.0003(6) 0.0033(6) -0.0003(5)
C25 0.0154(7) 0.0178(7) 0.0134(7) 0.0017(6) 0.0033(6) -0.0014(6)
C28 0.0138(7) 0.0163(7) 0.0133(7) 0.0015(6) 0.0035(6) 0.0002(6)
C37 0.0155(7) 0.0162(7) 0.0116(7) -0.0023(6) 0.0032(6) -0.0040(6)
C24 0.0105(7) 0.0174(7) 0.0132(7) -0.0019(6) 0.0014(6) 0.0004(6)
C31 0.0117(7) 0.0221(8) 0.0119(7) 0.0019(6) 0.0022(6) -0.0011(6)
C29 0.0137(7) 0.0161(7) 0.0158(7) -0.0006(6) 0.0055(6) -0.0019(6)
C12 0.0224(8) 0.0197(8) 0.0130(7) 0.0004(6) 0.0053(6) -0.0010(6)
C14 0.0165(8) 0.0188(8) 0.0209(8) -0.0039(6) 0.0066(6) 0.0017(6)
C13 0.0193(8) 0.0214(8) 0.0170(7) -0.0051(6) 0.0090(6) -0.0035(6)
C15 0.0172(8) 0.0148(7) 0.0152(7) -0.0006(6) 0.0035(6) -0.0009(6)
C10 0.0154(7) 0.0152(7) 0.0131(7) -0.0023(6) 0.0032(6) -0.0020(6)
C36 0.0188(8) 0.0247(9) 0.0182(8) -0.0041(6) 0.0066(7) -0.0034(7)
C1 0.0165(7) 0.0195(8) 0.0153(7) 0.0018(6) 0.0016(6) -0.0004(6)
C5 0.0166(8) 0.0197(8) 0.0194(8) 0.0003(6) 0.0054(6) -0.0002(6)
C32 0.0164(8) 0.0259(9) 0.0165(7) -0.0029(6) 0.0033(6) -0.0009(6)
C38 0.0161(7) 0.0182(8) 0.0188(7) -0.0027(6) 0.0048(6) -0.0017(6)
C41 0.0251(9) 0.0223(8) 0.0153(8) -0.0007(6) 0.0010(7) -0.0052(7)
C4 0.0177(8) 0.0269(9) 0.0255(9) 0.0050(7) 0.0102(7) 0.0031(7)
C42 0.0167(7) 0.0204(8) 0.0157(7) -0.0018(6) 0.0027(6) -0.0011(6)
C33 0.0173(8) 0.0375(10) 0.0191(8) -0.0029(7) 0.0066(7) 0.0027(7)
C2 0.0184(8) 0.0222(8) 0.0215(8) 0.0027(7) -0.0023(7) -0.0051(7)
C39 0.0227(8) 0.0230(8) 0.0245(8) -0.0064(7) 0.0135(7) -0.0051(7)
C3 0.0126(7) 0.0281(9) 0.0307(9) 0.0090(7) 0.0034(7) -0.0032(7)
C35 0.0191(9) 0.0332(10) 0.0244(9) -0.0045(8) 0.0051(7) -0.0094(7)
C34 0.0128(7) 0.0425(11) 0.0232(9) 0.0011(8) 0.0063(7) -0.0027(7)
C40 0.0308(9) 0.0255(9) 0.0152(7) -0.0031(7) 0.0108(7) -0.0094(7)

loop_
_atom_type_symbol
_atom_type_description
_atom_type_scat_dispersion_real
_atom_type_scat_dispersion_imag
_atom_type_scat_source
C C 0.0181 0.0091 'International Tables Vol C Tables 4.2.6.8 and 6.1.1.4'
H H 0.0000 0.0000 'International Tables Vol C Tables 4.2.6.8 and 6.1.1.4'
F F 0.0727 0.0534 'International Tables Vol C Tables 4.2.6.8 and 6.1.1.4'
N N 0.0311 0.0180 'International Tables Vol C Tables 4.2.6.8 and 6.1.1.4'
O O 0.0492 0.0322 'International Tables Vol C Tables 4.2.6.8 and 6.1.1.4'

loop_
_geom_angle_atom_site_label_1
_geom_angle_atom_site_label_2
_geom_angle_atom_site_label_3
_geom_angle
N23 N22 C24 119.46(13)
N21 N22 N23 115.65(13)
N21 N22 C24 124.71(13)
C7 N23 N22 104.53(13)
N22 N21 C8 103.24(12)
C27 N30 C37 120.17(13)
C27 N30 C31 120.23(12)
C37 N30 C31 118.48(13)
C27 C26 H26 119.5
C25 C26 H26 119.5
C25 C26 C27 120.99(14)
C26 C27 N30 120.91(14)
C28 C27 N30 120.61(14)
C28 C27 C26 118.48(14)
N21 C8 C7 109.32(13)
N21 C8 C9 121.97(14)
C7 C8 C9 128.40(14)
C1 C6 C7 122.19(15)
C1 C6 C5 119.41(15)
C5 C6 C7 118.21(15)
F16 C11 C12 118.00(15)
F16 C11 C10 119.98(14)
C12 C11 C10 122.00(15)
N23 C7 C8 107.27(14)
N23 C7 C6 118.77(14)
C8 C7 C6 133.93(15)
O10 C9 C8 120.87(14)
O10 C9 C10 118.86(14)
C8 C9 C10 120.25(13)
C26 C25 H25 120.5
C24 C25 C26 118.95(14)
C24 C25 H25 120.5
C27 C28 H28 119.5
C29 C28 C27 120.98(14)
C29 C28 H28 119.5
C38 C37 N30 120.63(15)
C38 C37 C42 119.25(14)
C42 C37 N30 120.12(14)
C25 C24 N22 121.19(14)
C29 C24 N22 117.80(14)
C29 C24 C25 121.01(15)
C36 C31 N30 119.98(15)
C36 C31 C32 119.53(15)
C32 C31 N30 120.48(15)
C28 C29 C24 119.52(14)
C28 C29 H29 120.2
C24 C29 H29 120.2
F17 C12 C11 121.17(15)
F17 C12 C13 119.83(14)
C13 C12 C11 119.00(15)
F19 C14 C13 119.75(15)
F19 C14 C15 120.79(15)
C13 C14 C15 119.45(15)
F18 C13 C12 119.60(15)
F18 C13 C14 119.92(15)
C14 C13 C12 120.48(15)
F20 C15 C14 117.76(15)
F20 C15 C10 120.51(14)
C14 C15 C10 121.71(15)
C11 C10 C9 118.82(14)
C15 C10 C11 117.36(14)
C15 C10 C9 123.58(14)
C31 C36 H36 119.9
C31 C36 C35 120.15(16)
C35 C36 H36 119.9
C6 C1 H1 120.0
C2 C1 C6 120.03(16)
C2 C1 H1 120.0
C6 C5 H5 119.9
C4 C5 C6 120.19(16)
C4 C5 H5 119.9
C31 C32 H32 119.9
C33 C32 C31 120.22(17)
C33 C32 H32 119.9
C37 C38 H38 120.0
C39 C38 C37 120.05(16)
C39 C38 H38 120.0
C42 C41 H41 119.6
C40 C41 H41 119.6
C40 C41 C42 120.76(17)
C5 C4 H4 119.9
C3 C4 C5 120.19(16)
C3 C4 H4 119.9
C37 C42 H42 120.0
C41 C42 C37 120.06(16)
C41 C42 H42 120.0
C32 C33 H33 119.9
C34 C33 C32 120.18(17)
C34 C33 H33 119.9
C1 C2 H2 119.8
C1 C2 C3 120.40(17)
C3 C2 H2 119.8
C38 C39 H39 119.7
C40 C39 C38 120.61(16)
C40 C39 H39 119.7
C4 C3 C2 119.77(16)
C4 C3 H3 120.1
C2 C3 H3 120.1
C36 C35 H35 119.9
C36 C35 C34 120.10(17)
C34 C35 H35 119.9
C33 C34 C35 119.79(16)
C33 C34 H34 120.1
C35 C34 H34 120.1
C41 C40 C39 119.27(16)
C41 C40 H40 120.4
C39 C40 H40 120.4

loop_
_geom_bond_atom_site_label_1
_geom_bond_atom_site_label_2
_geom_bond_distance
F16 C11 1.3404(19)
F20 C15 1.3386(19)
F17 C12 1.333(2)
F18 C13 1.3323(18)
F19 C14 1.335(2)
O10 C9 1.216(2)
N22 N23 1.3415(18)
N22 N21 1.3241(18)
N22 C24 1.432(2)
N23 C7 1.336(2)
N21 C8 1.345(2)
N30 C27 1.410(2)
N30 C37 1.4240(19)
N30 C31 1.4259(19)
C26 H26 0.9500
C26 C27 1.403(2)
C26 C25 1.392(2)
C27 C28 1.401(2)
C8 C7 1.415(2)
C8 C9 1.471(2)
C6 C7 1.478(2)
C6 C1 1.397(2)
C6 C5 1.400(2)
C11 C12 1.386(2)
C11 C10 1.391(2)
C9 C10 1.508(2)
C25 H25 0.9500
C25 C24 1.391(2)
C28 H28 0.9500
C28 C29 1.382(2)
C37 C38 1.396(2)
C37 C42 1.398(2)
C24 C29 1.391(2)
C31 C36 1.392(2)
C31 C32 1.393(2)
C29 H29 0.9500
C12 C13 1.386(2)
C14 C13 1.379(2)
C14 C15 1.388(2)
C15 C10 1.388(2)
C36 H36 0.9500
C36 C35 1.392(2)
C1 H1 0.9500
C1 C2 1.388(2)
C5 H5 0.9500
C5 C4 1.390(2)
C32 H32 0.9500
C32 C33 1.392(2)
C38 H38 0.9500
C38 C39 1.392(2)
C41 H41 0.9500
C41 C42 1.389(2)
C41 C40 1.386(3)
C4 H4 0.9500
C4 C3 1.389(3)
C42 H42 0.9500
C33 H33 0.9500
C33 C34 1.386(3)
C2 H2 0.9500
C2 C3 1.393(3)
C39 H39 0.9500
C39 C40 1.389(3)
C3 H3 0.9500
C35 H35 0.9500
C35 C34 1.392(3)
C34 H34 0.9500
C40 H40 0.9500

loop_
_geom_torsion_atom_site_label_1
_geom_torsion_atom_site_label_2
_geom_torsion_atom_site_label_3
_geom_torsion_atom_site_label_4
_geom_torsion
F16 C11 C12 F17 -0.9(2)
F16 C11 C12 C13 178.97(14)
F16 C11 C10 C9 6.7(2)
F16 C11 C10 C15 -178.79(14)
F20 C15 C10 C11 -178.36(14)
F20 C15 C10 C9 -4.1(2)
F17 C12 C13 F18 0.2(2)
F17 C12 C13 C14 179.82(15)
F19 C14 C13 F18 -0.5(2)
F19 C14 C13 C12 179.91(15)
F19 C14 C15 F20 -1.6(2)
F19 C14 C15 C10 -179.75(15)
O10 C9 C10 C11 41.9(2)
O10 C9 C10 C15 -132.28(17)
N22 N23 C7 C8 -0.26(17)
N22 N23 C7 C6 178.11(14)
N22 N21 C8 C7 -0.27(17)
N22 N21 C8 C9 173.79(14)
N22 C24 C29 C28 -178.61(14)
N23 N22 N21 C8 0.11(18)
N23 N22 C24 C25 -154.67(15)
N23 N22 C24 C29 25.5(2)
N21 N22 N23 C7 0.10(18)
N21 N22 C24 C25 30.4(2)
N21 N22 C24 C29 -149.48(16)
N21 C8 C7 N23 0.34(18)
N21 C8 C7 C6 -177.67(16)
N21 C8 C9 O10 -160.71(16)
N21 C8 C9 C10 17.6(2)
N30 C27 C28 C29 177.59(15)
N30 C37 C38 C39 178.57(16)
N30 C37 C42 C41 -178.58(16)
N30 C31 C36 C35 178.59(16)
N30 C31 C32 C33 -179.86(16)
C26 C27 C28 C29 -2.5(2)
C26 C25 C24 N22 178.02(15)
C26 C25 C24 C29 -2.1(2)
C27 N30 C37 C38 -44.6(2)
C27 N30 C37 C42 134.80(17)
C27 N30 C31 C36 139.43(17)
C27 N30 C31 C32 -41.5(2)
C27 C26 C25 C24 0.4(2)
C27 C28 C29 C24 0.8(2)
C8 C9 C10 C11 -136.52(16)
C8 C9 C10 C15 49.3(2)
C6 C1 C2 C3 0.3(3)
C6 C5 C4 C3 -0.2(3)
C11 C12 C13 F18 -179.67(15)
C11 C12 C13 C14 0.0(3)
C7 C8 C9 O10 12.1(3)
C7 C8 C9 C10 -169.52(15)
C7 C6 C1 C2 173.87(15)
C7 C6 C5 C4 -174.12(15)
C9 C8 C7 N23 -173.23(15)
C9 C8 C7 C6 8.8(3)
C25 C26 C27 N30 -178.21(15)
C25 C26 C27 C28 1.9(2)
C25 C24 C29 C28 1.5(2)
C37 N30 C27 C26 154.78(15)
C37 N30 C27 C28 -25.3(2)
C37 N30 C31 C36 -52.6(2)
C37 N30 C31 C32 126.42(17)
C37 C38 C39 C40 0.4(3)
C24 N22 N23 C7 -175.28(14)
C24 N22 N21 C8 175.22(15)
C31 N30 C27 C26 -37.5(2)
C31 N30 C27 C28 142.47(16)
C31 N30 C37 C38 147.45(16)
C31 N30 C37 C42 -33.2(2)
C31 C36 C35 C34 1.6(3)
C31 C32 C33 C34 1.0(3)
C12 C11 C10 C9 -174.76(15)
C12 C11 C10 C15 -0.3(2)
C14 C15 C10 C11 -0.3(2)
C14 C15 C10 C9 173.94(15)
C13 C14 C15 F20 178.77(15)
C13 C14 C15 C10 0.6(2)
C15 C14 C13 F18 179.16(15)
C15 C14 C13 C12 -0.5(3)
C10 C11 C12 F17 -179.45(15)
C10 C11 C12 C13 0.4(3)
C36 C31 C32 C33 -0.8(3)
C36 C35 C34 C33 -1.5(3)
C1 C6 C7 N23 -142.57(16)
C1 C6 C7 C8 35.3(3)
C1 C6 C5 C4 0.9(2)
C1 C2 C3 C4 0.5(3)
C5 C6 C7 N23 32.3(2)
C5 C6 C7 C8 -149.84(18)
C5 C6 C1 C2 -1.0(2)
C5 C4 C3 C2 -0.5(3)
C32 C31 C36 C35 -0.5(3)
C32 C33 C34 C35 0.2(3)
C38 C37 C42 C41 0.8(3)
C38 C39 C40 C41 0.0(3)
C42 C37 C38 C39 -0.8(2)
C42 C41 C40 C39 0.0(3)
C40 C41 C42 C37 -0.4(3)
